data_2008238
loop_
_publ_author_name
'Okabe, Nobuo '
'Adachi, Yukari'

_publ_contact_author
; Nobuo Okabe
Faculty of Pharmaceutical Sciences
Kinki University
Kowakae 3-4-1
Higashiosaka
Osaka 577
Japan
;
_publ_section_title
;
 Bis[2-hydroxy-3-(1<i>H</i>-imidazol-4-yl)propionato]cobalt(II)
;
_journal_issue 3
_journal_name_full 'Acta Crystallographica Section C'
_journal_page_first 302
_journal_page_last 304
_journal_paper_doi 10.1107/S0108270198013614
_journal_volume 55
_journal_year 1999
_chemical_formula_iupac '[Co(C6 H7 N2 O3)2]'
_chemical_formula_moiety (C6H7N2O3)~2~Co
_chemical_formula_sum 'C12 H14 Co N4 O6'
_chemical_formula_weight 369.2
_space_group_IT_number 18
_symmetry_cell_setting orthorhombic
_symmetry_space_group_name_Hall 'P 2 2ab'
_symmetry_space_group_name_H-M 'P 21 21 2'
_atom_type_scat_source
;
International Tables for X-ray Crystallography Vol.IV
;
_cell_angle_alpha 90
_cell_angle_beta 90
_cell_angle_gamma 90
_cell_formula_units_Z 2
_cell_length_a 10.735(2)
_cell_length_b 13.310(2)
_cell_length_c 5.2050(10)
_cell_measurement_reflns_used 25
_cell_measurement_temperature 296
_cell_measurement_theta_max 25.00
_cell_measurement_theta_min 24.65
_cell_volume 743.7(2)
_computing_cell_refinement 'MSC/AFC Diffractometer Control Software'
_computing_data_collection
;
MSC/AFC Diffractometer Control Software (Molecular Structure
Corporation, 1988)
;
_computing_data_reduction 'TEXSAN (Molecular Structure Corporation, 1985)'
_computing_molecular_graphics 'ORTEPII (Johnson, 1976)'
_computing_structure_refinement TEXSAN
_computing_structure_solution 'SHELXS86 (Sheldrick, 1990) and DIRDIF (Beurskens, 1984)'
_diffrn_measurement_device 'Rigaku AFC-5R'
_diffrn_measurement_method \w-2\q
_diffrn_radiation_type MoK\a
_diffrn_radiation_wavelength 0.71069
_diffrn_reflns_av_R_equivalents 0
_diffrn_reflns_limit_h_max 13
_diffrn_reflns_limit_h_min 0
_diffrn_reflns_limit_k_max 17
_diffrn_reflns_limit_k_min 0
_diffrn_reflns_limit_l_max 6
_diffrn_reflns_limit_l_min 0
_diffrn_reflns_number 1037
_diffrn_reflns_theta_max 27.5
_diffrn_standards_decay_% none
_diffrn_standards_interval_count 150
_diffrn_standards_number 3
_exptl_absorpt_coefficient_mu 1.185
_exptl_absorpt_correction_T_max 0.701
_exptl_absorpt_correction_T_min 0.638
_exptl_absorpt_correction_type \y-scan
_exptl_absorpt_process_details '(North et al., 1968)'
_exptl_crystal_colour brown
_exptl_crystal_density_diffrn 1.649
_exptl_crystal_density_meas ?
_exptl_crystal_description pillar
_exptl_crystal_size_max 0.4
_exptl_crystal_size_mid 0.4
_exptl_crystal_size_min 0.3
_refine_diff_density_max 0.36
_refine_diff_density_min -0.84
_refine_ls_extinction_method none
_refine_ls_goodness_of_fit_obs 1.25
_refine_ls_hydrogen_treatment mixed
_refine_ls_number_parameters 105
_refine_ls_number_reflns 1022
_refine_ls_R_factor_obs 0.032
_refine_ls_shift/esd_max 0.002
_refine_ls_structure_factor_coef F
_refine_ls_weighting_details 'w = 4F~o~^2^/\s^2^(F~o~^2^)'
_refine_ls_weighting_scheme calc
_refine_ls_wR_factor_obs 0.048
_reflns_number_observed 1022
_reflns_number_total 1037
_reflns_observed_criterion 'I > 0'
_cod_data_source_file da1037.cif
_cod_data_source_block IMACO
_cod_depositor_comments
;
The following automatic conversions were performed:

'_exptl_crystal_density_meas' value 'not measured' was changed to '?'
- the value is perceived as not measured.

Automatic conversion script
Id: cif_fix_values 3008 2015-01-20 13:52:24Z robertas 

The following automatic conversions were performed:

'_refine_ls_weighting_scheme' value 'w = 4F~o~^2^/\s^2^(F~o~^2^)' was
changed to 'calc'. New tag '_refine_ls_weighting_details' was
created. The value of the new tag was set to 'w =
4F~o~^2^/\s^2^(F~o~^2^)'.

Automatic conversion script
Id: cif_fix_values 3143 2015-03-26 13:38:13Z robertas 
;
_cod_database_code 2008238

loop_
_symmetry_equiv_pos_as_xyz
x,y,z
-x,-y,+z
1/2+x,1/2-y,-z
1/2-x,1/2+y,-z

loop_
_atom_site_aniso_label
_atom_site_aniso_U_11
_atom_site_aniso_U_22
_atom_site_aniso_U_33
_atom_site_aniso_U_12
_atom_site_aniso_U_13
_atom_site_aniso_U_23
Co1 0.0181(3) 0.0177(3) 0.0177(3) -0.00300(10) 0 0
O1 0.0235(8) 0.0370(10) 0.0360(10) -0.0082(8) 0.0066(8) 0.0007(9)
O2 0.0207(7) 0.037(2) 0.0189(7) -0.0070(10) 0.0006(7) -0.0025(9)
O3 0.0266(8) 0.028(2) 0.0168(6) -0.0060(10) -0.0030(7) 0.0044(8)
N1 0.0380(10) 0.0220(10) 0.0510(10) 0.0040(10) 0.0000(10) 0.0070(10)
N3 0.0248(9) 0.0200(10) 0.0360(10) -0.0013(8) -0.0034(9) 0.0017(9)
C2 0.0280(10) 0.0250(10) 0.045(2) 0.0040(10) -0.0020(10) 0.0050(10)
C4 0.0280(10) 0.0190(10) 0.0290(10) -0.0030(10) 0.0000(10) -0.0020(10)
C5 0.0330(10) 0.0220(10) 0.046(2) -0.0050(10) 0.0010(10) -0.0030(10)
C6 0.0290(10) 0.0270(10) 0.0290(10) -0.0060(10) -0.0080(10) -0.0020(10)
C7 0.0210(10) 0.0220(10) 0.0220(10) -0.0040(10) -0.0020(10) 0.0014(9)
C8 0.0240(10) 0.0150(10) 0.0230(10) -0.0012(9) 0.0010(10) 0.0029(9)

loop_
_atom_site_label
_atom_site_fract_x
_atom_site_fract_y
_atom_site_fract_z
Co1 0 0.5 0.24429(7)
O1 -0.3545(2) 0.4676(1) 0.5095(4)
O2 -0.1566(2) 0.5156(2) 0.4873(4)
O3 -0.1520(2) 0.5129(3) -0.0075(3)
N1 -0.0232(2) 0.1864(2) 0.3743(5)
N3 -0.0353(2) 0.3446(1) 0.2558(4)
C2 0.0346(2) 0.2758(2) 0.3679(6)
C4 -0.1453(2) 0.2964(2) 0.1871(5)
C5 -0.1371(2) 0.1987(2) 0.2619(6)
C6 -0.2494(2) 0.3483(2) 0.0480(5)
C7 -0.2568(2) 0.4612(2) 0.1007(5)
C8 -0.2584(2) 0.4831(2) 0.3898(4)
H1 0.0090 0.1259 0.4439
H2 0.1154 0.2880 0.4356
H3 -0.1990 0.1483 0.2390
H4 -0.2377 0.3387 -0.1309
H5 -0.3257 0.3185 0.0998
H6 -0.3310 0.4871 0.0262
H7 -0.1452 0.5083 -0.1780

loop_
_geom_angle_atom_site_label_1
_geom_angle_atom_site_label_2
_geom_angle_atom_site_label_3
_geom_angle_site_symmetry_3
_geom_angle
_geom_angle_publ_flag
O2 Co1 O2 2_565 106.50(10) no
O2 Co1 O3 . 75.37(8) yes
O2 Co1 O3 2_565 178.00(10) no
O2 Co1 N3 . 86.30(10) yes
O2 Co1 N3 2_565 91.70(10) no
O3 Co1 O3 2_565 102.80(10) no
O3 Co1 N3 . 87.60(10) yes
O3 Co1 N3 2_565 94.40(10) no
N3 Co1 N3 2_565 176.70(10) no
Co1 O2 C8 . 114.1(2) yes
Co1 O3 C7 . 109.00(10) yes
C2 N1 C5 . 107.4(2) yes
Co1 N3 C2 . 126.3(2) yes
Co1 N3 C4 . 126.8(2) yes
C2 N3 C4 . 106.0(2) yes
N1 C2 N3 . 111.3(2) yes
N3 C4 C5 . 108.2(2) yes
N3 C4 C6 . 123.0(2) yes
C5 C4 C6 . 128.8(2) yes
N1 C5 C4 . 107.2(2) yes
C4 C6 C7 . 113.9(2) yes
O3 C7 C6 . 111.1(2) yes
O3 C7 C8 . 107.7(2) yes
C6 C7 C8 . 111.3(2) yes
O1 C8 O2 . 125.1(2) yes
O1 C8 C7 . 118.5(2) yes
O2 C8 C7 . 116.3(2) yes
Co1 O3 H7 . 123.47 no
C7 O3 H7 . 114.93 no
C2 N1 H1 . 126.44 no
C5 N1 H1 . 126.31 no
N1 C2 H2 . 124.40 no
N3 C2 H2 . 124.28 no
N1 C5 H3 . 126.50 no
C4 C5 H3 . 126.31 no
C4 C6 H4 . 108.26 no
C4 C6 H5 . 108.25 no
C7 C6 H4 . 108.40 no
C7 C6 H5 . 108.35 no
H4 C6 H5 . 109.68 no
O3 C7 H6 . 108.94 no
C6 C7 H6 . 108.98 no
C8 C7 H6 . 108.77 no

loop_
_geom_bond_atom_site_label_1
_geom_bond_atom_site_label_2
_geom_bond_site_symmetry_1
_geom_bond_site_symmetry_2
_geom_bond_distance
_geom_bond_publ_flag
Co1 O2 . . 2.114(2) yes
Co1 O3 . . 2.100(2) yes
Co1 N3 . . 2.103(2) yes
O1 C8 . . 1.223(3) yes
O2 C8 . . 1.280(3) yes
O3 C7 . . 1.434(3) yes
N1 C2 . . 1.342(3) yes
N1 C5 . . 1.365(4) yes
N3 C2 . . 1.321(3) yes
N3 C4 . . 1.390(3) yes
C4 C5 . . 1.361(4) yes
C4 C6 . . 1.500(3) yes
C6 C7 . . 1.530(3) yes
C7 C8 . . 1.533(3) yes
O3 H7 . . 0.893 no
N1 H1 . . 0.948 no
C2 H2 . . 0.951 no
C5 H3 . . 0.952 no
C6 H4 . . 0.948 no
C6 H5 . . 0.950 no
C7 H6 . . 0.951 no

loop_
_geom_hbond_atom_site_label_D
_geom_hbond_atom_site_label_H
_geom_hbond_atom_site_label_A
_geom_hbond_site_symmetry_A
_geom_hbond_distance_DH
_geom_hbond_distance_HA
_geom_hbond_distance_DA
_geom_hbond_angle_DHA
_geom_hbond_publ_flag
N1 H1 O1 3_556 0.948 1.937 2.800(3) 150.30 yes
O3 H7 O2 1_554 0.893 1.749 2.631(3) 168.76 yes

loop_
_geom_torsion_atom_site_label_1
_geom_torsion_atom_site_label_2
_geom_torsion_atom_site_label_3
_geom_torsion_atom_site_label_4
_geom_torsion
_geom_torsion_publ_flag
Co(1) O(2) C(8) O(1) 165.9(2) no
Co(1) O(2) C(8) C(7) -13.2(3) no
Co(1) O(3) C(7) C(6) -81.8(2) no
Co(1) O(3) C(7) C(8) 40.3(3) no
Co(1) N(3) C(2) N(1) 170.5(2) no
Co(1) N(3) C(4) C(5) -170.1(2) no
Co(1) N(3) C(4) C(6) 11.3(3) no
O(1) C(8) C(7) O(3) 162.5(2) no
O(1) C(8) C(7) C(6) -75.5(3) no
O(2) Co(1) O(2) C(8) -151.2(3) no
O(2) Co(1) O(3) C(7) -37.1(2) no
O(2) Co(1) N(3) C(2) -111.5(2) no
O(2) Co(1) N(3) C(4) 56.8(2) no
O(2) Co(1) N(3) C(2) -5.0(2) no
O(2) Co(1) N(3) C(4) 163.2(2) no
O(2) C(8) C(7) O(3) -18.3(3) no
O(2) C(8) C(7) C(6) 103.7(3) no
O(3) Co(1) O(2) C(8) 28.00(10) no
O(3) Co(1) O(3) C(7) 143.7(3) no
O(3) Co(1) N(3) C(2) 173.1(2) no
O(3) Co(1) N(3) C(4) -18.7(2) no
O(3) Co(1) N(3) C(2) 70.4(2) no
O(3) Co(1) N(3) C(4) -121.3(2) no
O(3) C(7) C(6) C(4) 68.0(3) no
N(1) C(2) N(3) C(4) 0.6(3) no
N(1) C(5) C(4) N(3) -0.3(3) no
N(1) C(5) C(4) C(6) 178.1(2) no
N(3) Co(1) O(2) C(8) -60.5(2) no
N(3) Co(1) O(2) C(8) 122.1(2) no
N(3) Co(1) O(3) C(7) 49.7(2) no
N(3) Co(1) O(3) C(7) -127.7(2) no
N(3) Co(1) N(3) C(2) -58.2(2) no
N(3) Co(1) N(3) C(4) 110.1(2) no
N(3) C(2) N(1) C(5) -0.5(4) no
N(3) C(4) C(6) C(7) -28.3(3) no
C(2) N(1) C(5) C(4) 0.5(3) no
C(2) N(3) C(4) C(5) 0.0(3) no
C(2) N(3) C(4) C(6) -178.5(2) no
C(4) C(6) C(7) C(8) -52.0(3) no
C(5) C(4) C(6) C(7) 153.5(3) no
